data_4327681
loop_
_publ_author_name
'Deborah C. Bebout'
'Anne E. DeLanoy'
'David E. Ehmann'
'Margaret E. Kastner'
'Damon A. Parrish'
'Raymond J. Butcher'

_publ_section_title
;
 Characterization of Mercury(II) Complexes of Bis[(2-pyridyl)methyl]amine
 by X-ray Crystallography and NMR Spectroscopy
;
_journal_name_full 'Inorganic Chemistry'
_journal_page_first 2952
_journal_page_last 2959
_journal_paper_doi 10.1021/ic971499+
_journal_volume 37
_journal_year 1998
_chemical_formula_sum 'C14 H16 Cl2 Hg N4 O8'
_chemical_formula_weight 639.80
_chemical_name_systematic
; 
 ? 
;
_space_group_IT_number 14
_symmetry_cell_setting monoclinic
_symmetry_space_group_name_Hall '-P 2ybc'
_symmetry_space_group_name_H-M 'P 1 21/c 1'
_atom_sites_solution_hydrogens geom
_atom_sites_solution_primary direct
_atom_sites_solution_secondary difmap
_audit_creation_method SHELXL
_cell_angle_alpha 90.00
_cell_angle_beta 95.200(12)
_cell_angle_gamma 90.00
_cell_formula_units_Z 4
_cell_length_a 12.987(2)
_cell_length_b 17.469(4)
_cell_length_c 8.886(2)
_cell_measurement_temperature 293(2)
_cell_volume 2007.7(7)
_computing_structure_refinement 'SHELXL-93 (Sheldrick, 1993)'
_computing_structure_solution 'SHELXS-86 (Sheldrick, 1990)'
_diffrn_ambient_temperature 293(2)
_diffrn_radiation_monochromator graphite
_diffrn_radiation_source 'fine-focus sealed tube'
_diffrn_radiation_type MoK\a
_diffrn_radiation_wavelength 0.71073
_diffrn_reflns_av_R_equivalents 0.0525
_diffrn_reflns_av_sigmaI/netI 0.0639
_diffrn_reflns_limit_h_max 16
_diffrn_reflns_limit_h_min -16
_diffrn_reflns_limit_k_max 0
_diffrn_reflns_limit_k_min -22
_diffrn_reflns_limit_l_max 8
_diffrn_reflns_limit_l_min 0
_diffrn_reflns_number 4236
_diffrn_reflns_theta_max 27.50
_diffrn_reflns_theta_min 2.58
_exptl_absorpt_coefficient_mu 7.982
_exptl_crystal_density_diffrn 2.117
_exptl_crystal_F_000 1224
_exptl_crystal_size_max .48
_exptl_crystal_size_mid .42
_exptl_crystal_size_min .32
_refine_diff_density_max 1.552
_refine_diff_density_min -1.141
_refine_diff_density_rms 0.163
_refine_ls_extinction_method none
_refine_ls_goodness_of_fit_all 1.016
_refine_ls_goodness_of_fit_obs 1.077
_refine_ls_matrix_type full
_refine_ls_number_parameters 301
_refine_ls_number_reflns 3945
_refine_ls_number_restraints 20
_refine_ls_restrained_S_all 1.030
_refine_ls_restrained_S_obs 1.073
_refine_ls_R_factor_all 0.0972
_refine_ls_R_factor_obs 0.0574
_refine_ls_shift/esd_max -0.246
_refine_ls_shift/esd_mean 0.022
_refine_ls_structure_factor_coef Fsqd
_refine_ls_weighting_details 'w=1/[\s^2^(Fo^2^)+(0.0704P)^2^+10.8769P] where P=(Fo^2^+2Fc^2^)/3'
_refine_ls_weighting_scheme calc
_refine_ls_wR_factor_all 0.1566
_refine_ls_wR_factor_obs 0.1305
_reflns_number_observed 2606
_reflns_number_total 3947
_reflns_observed_criterion >2sigma(I)
_cod_data_source_file ic9714992B_2.cif
_cod_data_source_block Compound2
_cod_depositor_comments
;
The following automatic conversions were performed:

'_refine_ls_weighting_scheme' value 'calc
w=1/[\s^2^(Fo^2^)+(0.0704P)^2^+10.8769P] where P=(Fo^2^+2Fc^2^)/3'
was changed to 'calc'. New tag '_refine_ls_weighting_details' was
created. The value of the new tag was set to
'w=1/[\s^2^(Fo^2^)+(0.0704P)^2^+10.8769P] where P=(Fo^2^+2Fc^2^)/3'.

Automatic conversion script
Id: cif_fix_values 3143 2015-03-26 13:38:13Z robertas 
;
_cod_original_cell_volume 2007.8(7)
_cod_database_code 4327681

loop_
_symmetry_equiv_pos_as_xyz
'x, y, z'
'-x, y+1/2, -z+1/2'
'-x, -y, -z'
'x, -y-1/2, z-1/2'

loop_
_atom_site_aniso_label
_atom_site_aniso_U_11
_atom_site_aniso_U_22
_atom_site_aniso_U_33
_atom_site_aniso_U_23
_atom_site_aniso_U_13
_atom_site_aniso_U_12
Hg 0.0564(3) 0.0596(3) 0.0593(4) 0.0119(2) 0.0046(2) 0.0095(2)
Cl1 0.076(2) 0.062(2) 0.061(2) -0.0045(15) -0.015(2) 0.002(2)
Cl2 0.0451(15) 0.063(2) 0.062(2) -0.0012(14) 0.0078(14) -0.0018(13)
O1A 0.091(7) 0.063(6) 0.091(8) 0.010(5) -0.036(6) -0.005(5)
O1B 0.078(7) 0.119(8) 0.086(8) -0.002(6) -0.007(6) -0.028(6)
O1C 0.101(9) 0.120(10) 0.148(12) -0.049(9) -0.007(8) 0.026(8)
O1D 0.215(14) 0.080(7) 0.075(8) 0.014(6) -0.053(8) -0.009(8)
O2A 0.051(15) 0.120(27) 0.248(61) -0.050(29) -0.066(22) 0.016(15)
O2B 0.272(64) 0.066(19) 0.207(51) 0.024(23) -0.067(41) 0.054(25)
O2C 0.107(26) 0.356(89) 0.112(32) -0.143(45) 0.029(20) 0.010(37)
O2D 0.214(38) 0.170(36) 0.107(28) -0.021(25) 0.053(26) -0.138(31)
O2AA 0.233(44) 0.122(26) 0.064(19) -0.037(17) -0.058(22) 0.012(26)
O2BB 0.123(28) 0.158(38) 0.267(61) 0.025(34) 0.065(34) -0.049(27)
O2CC 0.262(53) 0.061(15) 0.132(40) -0.025(17) -0.057(34) -0.025(22)
O2DD 0.048(14) 0.261(62) 0.105(24) -0.048(28) -0.023(14) 0.065(21)
N 0.048(6) 0.069(6) 0.067(8) 0.009(5) -0.003(5) 0.006(5)
N' 0.085(8) 0.060(7) 0.054(7) 0.001(5) 0.007(6) 0.005(6)
N1 0.049(5) 0.047(5) 0.054(6) 0.003(4) -0.002(4) 0.007(4)
N2 0.039(5) 0.068(6) 0.056(7) -0.001(5) 0.007(4) -0.001(4)
C1 0.073(8) 0.051(7) 0.054(8) -0.010(6) 0.000(6) -0.003(6)
C2 0.097(11) 0.056(8) 0.086(11) 0.020(7) -0.004(8) 0.007(7)
C1A 0.053(7) 0.075(8) 0.058(8) -0.009(6) -0.001(6) 0.000(6)
C1B 0.054(8) 0.072(9) 0.088(11) -0.008(8) -0.002(7) -0.008(6)
C1C 0.067(9) 0.067(9) 0.104(13) -0.015(8) 0.034(8) -0.017(7)
C1D 0.092(10) 0.052(7) 0.062(9) -0.001(6) 0.020(8) 0.002(7)
C1E 0.052(6) 0.043(6) 0.041(7) -0.011(5) -0.002(5) 0.000(5)
C1F 0.081(9) 0.079(9) 0.048(9) 0.010(6) -0.007(7) 0.014(7)
C2A 0.060(8) 0.066(8) 0.082(11) 0.008(7) 0.006(7) 0.001(6)
C2B 0.056(8) 0.117(13) 0.066(10) -0.018(9) 0.011(7) -0.028(9)
C2C 0.050(8) 0.077(10) 0.132(17) -0.025(10) 0.004(9) 0.005(7)
C2D 0.072(9) 0.081(10) 0.076(11) 0.000(8) 0.002(8) 0.009(7)
C2E 0.049(7) 0.051(7) 0.074(9) -0.012(6) 0.002(6) -0.001(5)
C2F 0.070(8) 0.051(7) 0.077(10) 0.008(6) 0.002(7) 0.014(6)

loop_
_atom_site_label
_atom_site_type_symbol
_atom_site_fract_x
_atom_site_fract_y
_atom_site_fract_z
_atom_site_U_iso_or_equiv
_atom_site_thermal_displace_type
_atom_site_occupancy
_atom_site_calc_flag
_atom_site_refinement_flags
_atom_site_disorder_group
Hg Hg 0.24579(4) 0.48874(3) -1.33600(6) 0.0585(2) Uani 1 d . .
Cl1 Cl 0.1173(3) 0.3443(2) -1.5740(4) 0.0676(9) Uani 1 d . .
Cl2 Cl 0.3509(2) 0.6108(2) -0.9738(4) 0.0565(7) Uani 1 d D .
O1A O 0.1287(8) 0.4252(5) -1.5698(12) 0.084(3) Uani 1 d . .
O1B O 0.0183(8) 0.3268(7) -1.6482(12) 0.095(3) Uani 1 d . .
O1C O 0.1964(10) 0.3113(7) -1.6493(17) 0.124(5) Uani 1 d . .
O1D O 0.1273(12) 0.3171(6) -1.4222(13) 0.127(5) Uani 1 d . .
O2A O 0.2749(20) 0.5896(22) -1.0805(41) 0.145(23) Uani 0.49(5) d PD 1
O2B O 0.4056(37) 0.5478(16) -0.9166(59) 0.187(29) Uani 0.49(5) d PD 1
O2C O 0.3079(24) 0.6475(36) -0.8622(40) 0.190(33) Uani 0.49(5) d PD 1
O2D O 0.4221(32) 0.6569(27) -1.0346(40) 0.161(20) Uani 0.49(5) d PD 1
O2AA O 0.3024(33) 0.6101(23) -1.1187(32) 0.144(18) Uani 0.51(5) d PD 2
O2BB O 0.2848(27) 0.5785(26) -0.8802(55) 0.180(22) Uani 0.51(5) d PD 2
O2CC O 0.3723(37) 0.6836(11) -0.9327(47) 0.156(22) Uani 0.51(5) d PD 2
O2DD O 0.4381(20) 0.5662(24) -0.9698(39) 0.140(22) Uani 0.51(5) d PD 2
N N 0.3353(7) 0.4049(6) -1.1543(12) 0.062(3) Uani 1 d . .
H1G H 0.3917(7) 0.4298(6) -1.1099(12) 0.074 Uiso 1 calc R .
N' N 0.2178(9) 0.5970(6) -1.4655(12) 0.066(3) Uani 1 d . .
N1 N 0.1258(7) 0.4506(5) -1.1945(11) 0.050(2) Uani 1 d . .
N2 N 0.3691(7) 0.4308(6) -1.4590(12) 0.054(2) Uani 1 d . .
C1 C 0.1897(10) 0.6479(7) -1.5323(15) 0.060(3) Uani 1 d . .
C2 C 0.1556(12) 0.7159(7) -1.6220(18) 0.080(4) Uani 1 d . .
C1A C 0.0271(9) 0.4690(8) -1.2273(15) 0.062(3) Uani 1 d . .
H1AA H 0.0101(9) 0.5024(8) -1.3072(15) 0.075 Uiso 1 calc R .
C1B C -0.0510(10) 0.4409(8) -1.1489(17) 0.072(4) Uani 1 d . .
H1BA H -0.1193(10) 0.4558(8) -1.1726(17) 0.086 Uiso 1 calc R .
C1C C -0.0248(11) 0.3907(8) -1.0353(20) 0.078(4) Uani 1 d . .
H1CA H -0.0754(11) 0.3705(8) -0.9792(20) 0.093 Uiso 1 calc R .
C1D C 0.0773(11) 0.3698(7) -1.0036(16) 0.068(4) Uani 1 d . .
H1DA H 0.0956(11) 0.3340(7) -0.9285(16) 0.082 Uiso 1 calc R .
C1E C 0.1512(8) 0.4019(6) -1.0830(12) 0.046(3) Uani 1 d . .
C1F C 0.2638(10) 0.3868(8) -1.0356(15) 0.070(4) Uani 1 d . .
H1FA H 0.2843(10) 0.4171(8) -0.9463(15) 0.084 Uiso 1 calc R .
H1FB H 0.2720(10) 0.3333(8) -1.0080(15) 0.084 Uiso 1 calc R .
C2A C 0.3973(10) 0.4521(8) -1.5911(17) 0.070(4) Uani 1 d . .
H2AA H 0.3675(10) 0.4953(8) -1.6382(17) 0.083 Uiso 1 calc R .
C2B C 0.4717(10) 0.4103(10) -1.6620(17) 0.079(4) Uani 1 d . .
H2BA H 0.4909(10) 0.4250(10) -1.7560(17) 0.095 Uiso 1 calc R .
C2C C 0.5150(11) 0.3480(9) -1.5902(24) 0.087(5) Uani 1 d . .
H2CA H 0.5651(11) 0.3198(9) -1.6341(24) 0.104 Uiso 1 calc R .
C2D C 0.4843(11) 0.3270(9) -1.4527(19) 0.077(4) Uani 1 d . .
H2DA H 0.5144(11) 0.2847(9) -1.4026(19) 0.092 Uiso 1 calc R .
C2E C 0.4100(9) 0.3678(7) -1.3885(15) 0.058(3) Uani 1 d . .
C2F C 0.3703(10) 0.3423(7) -1.2450(16) 0.066(4) Uani 1 d . .
H2FA H 0.3132(10) 0.3073(7) -1.2685(16) 0.080 Uiso 1 calc R .
H2FB H 0.4245(10) 0.3146(7) -1.1858(16) 0.080 Uiso 1 calc R .

loop_
_atom_type_symbol
_atom_type_description
_atom_type_scat_dispersion_real
_atom_type_scat_dispersion_imag
_atom_type_scat_source
C C 0.0033 0.0016 'International Tables Vol C Tables 4.2.6.8 and 6.1.1.4'
H H 0.0000 0.0000 'International Tables Vol C Tables 4.2.6.8 and 6.1.1.4'
N N 0.0061 0.0033 'International Tables Vol C Tables 4.2.6.8 and 6.1.1.4'
O O 0.0106 0.0060 'International Tables Vol C Tables 4.2.6.8 and 6.1.1.4'
Cl Cl 0.1484 0.1585 'International Tables Vol C Tables 4.2.6.8 and 6.1.1.4'
Hg Hg -2.3894 9.2266 'International Tables Vol C Tables 4.2.6.8 and 6.1.1.4'

loop_
_geom_angle_atom_site_label_1
_geom_angle_atom_site_label_2
_geom_angle_atom_site_label_3
_geom_angle
N1 Hg N' 117.6(4)
N1 Hg N2 135.5(3)
N' Hg N2 102.7(4)
N1 Hg N 75.8(3)
N' Hg N 155.8(4)
N2 Hg N 74.4(4)
O1C Cl1 O1A 110.0(8)
O1C Cl1 O1B 111.2(7)
O1A Cl1 O1B 108.2(6)
O1C Cl1 O1D 107.9(9)
O1A Cl1 O1D 107.8(7)
O1B Cl1 O1D 111.6(8)
O2C Cl2 O2A 108.8(16)
O2CC Cl2 O2BB 110.5(19)
O2CC Cl2 O2DD 112.3(17)
O2BB Cl2 O2DD 108.2(18)
O2C Cl2 O2D 110.5(19)
O2A Cl2 O2D 110.9(19)
O2C Cl2 O2B 110.0(19)
O2A Cl2 O2B 110.9(18)
O2D Cl2 O2B 105.6(18)
O2CC Cl2 O2AA 109.1(17)
O2BB Cl2 O2AA 107.7(17)
O2DD Cl2 O2AA 108.9(17)
C2F N C1F 118.4(10)
C2F N Hg 104.0(8)
C1F N Hg 107.9(7)
C1 N' Hg 170.2(11)
C1E N1 C1A 119.3(10)
C1E N1 Hg 118.9(7)
C1A N1 Hg 121.5(8)
C2A N2 C2E 121.0(11)
C2A N2 Hg 124.9(9)
C2E N2 Hg 114.0(8)
N' C1 C2 178.3(15)
N1 C1A C1B 123.1(13)
C1C C1B C1A 117.5(13)
C1B C1C C1D 119.6(13)
C1E C1D C1C 119.6(13)
N1 C1E C1D 120.9(11)
N1 C1E C1F 119.3(10)
C1D C1E C1F 119.6(11)
N C1F C1E 114.4(10)
N2 C2A C2B 120.8(13)
C2C C2B C2A 118.5(15)
C2B C2C C2D 119.5(14)
C2E C2D C2C 120.4(14)
N2 C2E C2D 119.6(13)
N2 C2E C2F 119.3(10)
C2D C2E C2F 121.0(12)
N C2F C2E 113.6(10)

loop_
_geom_bond_atom_site_label_1
_geom_bond_atom_site_label_2
_geom_bond_distance
Hg N1 2.193(9)
Hg N' 2.226(11)
Hg N2 2.259(9)
Hg N 2.401(10)
Cl1 O1C 1.400(13)
Cl1 O1A 1.422(9)
Cl1 O1B 1.423(10)
Cl1 O1D 1.425(12)
Cl2 O2C 1.34(2)
Cl2 O2CC 1.35(2)
Cl2 O2A 1.36(2)
Cl2 O2BB 1.37(2)
Cl2 O2DD 1.37(2)
Cl2 O2D 1.37(2)
Cl2 O2B 1.38(2)
Cl2 O2AA 1.38(2)
N C2F 1.45(2)
N C1F 1.50(2)
N' C1 1.11(2)
N1 C1E 1.324(14)
N1 C1A 1.329(14)
N2 C2A 1.31(2)
N2 C2E 1.351(15)
C1 C2 1.48(2)
C1A C1B 1.37(2)
C1B C1C 1.36(2)
C1C C1D 1.38(2)
C1D C1E 1.36(2)
C1E C1F 1.51(2)
C2A C2B 1.40(2)
C2B C2C 1.36(2)
C2C C2D 1.37(2)
C2D C2E 1.37(2)
C2E C2F 1.49(2)

loop_
_geom_torsion_atom_site_label_1
_geom_torsion_atom_site_label_2
_geom_torsion_atom_site_label_3
_geom_torsion_atom_site_label_4
_geom_torsion
N1 Hg N C2F 116.7(8)
N' Hg N C2F -116.2(11)
N2 Hg N C2F -29.9(7)
N1 Hg N C1F -9.9(8)
N' Hg N C1F 117.2(11)
N2 Hg N C1F -156.5(9)
N1 Hg N' C1 -35.4(64)
N2 Hg N' C1 125.2(63)
N Hg N' C1 -154.7(59)
N' Hg N1 C1E -159.3(7)
N2 Hg N1 C1E 48.2(10)
N Hg N1 C1E -0.9(8)
N' Hg N1 C1A 27.5(10)
N2 Hg N1 C1A -124.9(9)
N Hg N1 C1A -174.1(10)
N1 Hg N2 C2A 143.1(9)
N' Hg N2 C2A -12.1(11)
N Hg N2 C2A -167.3(11)
N1 Hg N2 C2E -33.6(10)
N' Hg N2 C2E 171.3(8)
N Hg N2 C2E 16.1(7)
Hg N' C1 C2 -161.0(419)
C1E N1 C1A C1B 1.3(18)
Hg N1 C1A C1B 174.4(10)
N1 C1A C1B C1C -1.7(20)
C1A C1B C1C C1D -0.2(21)
C1B C1C C1D C1E 2.4(21)
C1A N1 C1E C1D 1.1(16)
Hg N1 C1E C1D -172.3(8)
C1A N1 C1E C1F -174.1(11)
Hg N1 C1E C1F 12.6(13)
C1C C1D C1E N1 -2.9(18)
C1C C1D C1E C1F 172.3(12)
C2F N C1F C1E -98.8(13)
Hg N C1F C1E 18.8(13)
N1 C1E C1F N -22.0(16)
C1D C1E C1F N 162.7(11)
C2E N2 C2A C2B -0.7(19)
Hg N2 C2A C2B -177.1(9)
N2 C2A C2B C2C -0.8(20)
C2A C2B C2C C2D 0.8(21)
C2B C2C C2D C2E 0.7(22)
C2A N2 C2E C2D 2.3(17)
Hg N2 C2E C2D 179.1(9)
C2A N2 C2E C2F -175.3(12)
Hg N2 C2E C2F 1.5(13)
C2C C2D C2E N2 -2.3(20)
C2C C2D C2E C2F 175.3(13)
C1F N C2F C2E 160.6(10)
Hg N C2F C2E 40.9(12)
N2 C2E C2F N -31.7(16)
C2D C2E C2F N 150.7(12)
